data_4506192
loop_
_publ_author_name
'Eccles, Kevin S.'
'Morrison, Robin E.'
'Stokes, Stephen P.'
'O&#x2019;Mahony, Graham E.'
'Hayes, John A.'
'Kelly, Dawn M.'
'O&#x2019;Boyle, Noel M.'
'F\'abi\'an, L\'aszl\'o'
'Moynihan, Humphrey A.'
'Maguire, Anita R.'
'Lawrence, Simon E.'

_publ_section_title
;
 Utilizing Sulfoxide&#x00B7;&#x00B7;&#x00B7;Iodine Halogen Bonding for
 Cocrystallization
;
_journal_issue 6
_journal_name_full 'Crystal Growth &amp; Design'
_journal_page_first 2969
_journal_paper_doi 10.1021/cg300189v
_journal_volume 12
_journal_year 2012
_chemical_absolute_configuration ad
_chemical_formula_moiety 'C12 H8 O S2'
_chemical_formula_sum 'C12 H8 O S2'
_chemical_formula_weight 232.30
_chemical_melting_point 414.0(10)
_space_group_crystal_system orthorhombic
_space_group_IT_number 43
_space_group_name_Hall 'F 2 -2d'
_space_group_name_H-M_alt 'F d d 2'
_symmetry_space_group_name_Hall 'F 2 -2d'
_symmetry_space_group_name_H-M 'F d d 2'
_atom_sites_solution_hydrogens geom
_atom_sites_solution_primary direct
_atom_sites_solution_secondary difmap
_cell_angle_alpha 90
_cell_angle_beta 90
_cell_angle_gamma 90
_cell_formula_units_Z 8
_cell_length_a 16.011(3)
_cell_length_b 32.093(6)
_cell_length_c 4.0823(8)
_cell_measurement_reflns_used 1163
_cell_measurement_temperature 293.(2)
_cell_measurement_theta_max 25.3736
_cell_measurement_theta_min 2.8434
_cell_volume 2097.7(7)
_computing_cell_refinement 'SAINT V7.68A (Bruker AXS, 2009)'
_computing_data_collection 'Bruker Instrument Service v2009, 3, 0, 0'
_computing_data_reduction 'SAINT V7.68A (Bruker AXS, 2009)'
_computing_molecular_graphics 'Mercury 2.3 (Macrae et al, 2008)'
_computing_structure_refinement 'SHELXL-97 (Sheldrick, 2008)'
_computing_structure_solution 'SHELXS-97 (Sheldrick, 2008)'
_diffrn_ambient_temperature 293.(2)
_diffrn_detector_area_resol_mean 8.3333
_diffrn_measured_fraction_theta_full 0.998
_diffrn_measured_fraction_theta_max 0.998
_diffrn_measurement_device_type 'Bruker APEX II DUO'
_diffrn_measurement_method '\f & \w  scans'
_diffrn_radiation_monochromator graphite
_diffrn_radiation_source 'fine-focus sealed tube'
_diffrn_radiation_type MoK\a
_diffrn_radiation_wavelength 0.71073
_diffrn_reflns_av_R_equivalents 0.0229
_diffrn_reflns_av_sigmaI/netI 0.0257
_diffrn_reflns_limit_h_max 19
_diffrn_reflns_limit_h_min -11
_diffrn_reflns_limit_k_max 38
_diffrn_reflns_limit_k_min -36
_diffrn_reflns_limit_l_max 4
_diffrn_reflns_limit_l_min -5
_diffrn_reflns_number 2741
_diffrn_reflns_theta_full 25.88
_diffrn_reflns_theta_max 25.88
_diffrn_reflns_theta_min 2.54
_exptl_absorpt_coefficient_mu 0.473
_exptl_absorpt_correction_T_max 0.7453
_exptl_absorpt_correction_T_min 0.5864
_exptl_absorpt_correction_type multi-scan
_exptl_absorpt_process_details 'SADABS V2008/1 (Bruker AXS)'
_exptl_crystal_density_diffrn 1.471
_exptl_crystal_density_method 'not measured'
_exptl_crystal_description Rod
_exptl_crystal_F_000 960
_exptl_crystal_size_max 0.32
_exptl_crystal_size_mid 0.16
_exptl_crystal_size_min 0.12
_refine_diff_density_max 0.148
_refine_diff_density_min -0.165
_refine_ls_abs_structure_details 'Flack H D (1983), Acta Cryst. A39, 876-881'
_refine_ls_abs_structure_Flack 0.25(11)
_refine_ls_extinction_method none
_refine_ls_goodness_of_fit_ref 1.125
_refine_ls_hydrogen_treatment constr
_refine_ls_matrix_type full
_refine_ls_number_parameters 73
_refine_ls_number_reflns 907
_refine_ls_number_restraints 1
_refine_ls_restrained_S_all 1.124
_refine_ls_R_factor_all 0.0336
_refine_ls_R_factor_gt 0.0296
_refine_ls_shift/su_max 0.002
_refine_ls_shift/su_mean 0.000
_refine_ls_structure_factor_coef Fsqd
_refine_ls_weighting_details 'calc w=1/[\s^2^(Fo^2^)+(0.0317P)^2^+0.4306P] where P=(Fo^2^+2Fc^2^)/3'
_refine_ls_weighting_scheme calc
_refine_ls_wR_factor_gt 0.0662
_refine_ls_wR_factor_ref 0.0685
_reflns_number_gt 826
_reflns_number_total 907
_reflns_threshold_expression >2sigma(I)
_cod_data_source_file cg300189v_si_002.cif
_cod_data_source_block f
_cod_depositor_comments
;
The following automatic conversions were performed:

'_chemical_melting_point' value '413 - 415' was changed to
'414.0(10)' - the average value was taken and precision was
estimated.

Automatic conversion script
Id: cif_fix_values 1891 2012-01-12 08:04:46Z andrius 
;
_cod_database_code 4506192

loop_
_space_group_symop_operation_xyz
'x, y, z'
'-x, -y, z'
'x+1/4, -y+1/4, z+1/4'
'-x+1/4, y+1/4, z+1/4'
'x, y+1/2, z+1/2'
'-x, -y+1/2, z+1/2'
'x+1/4, -y+3/4, z+3/4'
'-x+1/4, y+3/4, z+3/4'
'x+1/2, y, z+1/2'
'-x+1/2, -y, z+1/2'
'x+3/4, -y+1/4, z+3/4'
'-x+3/4, y+1/4, z+3/4'
'x+1/2, y+1/2, z'
'-x+1/2, -y+1/2, z'
'x+3/4, -y+3/4, z+1/4'
'-x+3/4, y+3/4, z+1/4'

loop_
_atom_site_type_symbol
_atom_site_label
_atom_site_fract_x
_atom_site_fract_y
_atom_site_fract_z
_atom_site_U_iso_or_equiv
_atom_site_adp_type
_atom_site_calc_flag
_atom_site_refinement_flags
_atom_site_occupancy
S S1 0.07839(5) 0.029599(19) 0.31185(15) 0.0665(3) Uani d . 1
C C7 -0.09648(16) 0.09964(8) 0.7589(7) 0.0630(7) Uani d . 1
H H7 -0.1006 0.1264 0.8443 0.076 Uiso calc R 1
C C3 0.08538(14) -0.02029(7) 0.4989(5) 0.0450(5) Uani d . 1
C C4 0.15975(15) -0.03369(7) 0.6357(5) 0.0535(6) Uani d . 1
H H4 0.2059 -0.0161 0.6407 0.064 Uiso calc R 1
C C5 -0.01631(13) 0.04663(6) 0.4955(5) 0.0451(5) Uani d . 1
C C6 -0.02221(15) 0.08618(7) 0.6269(6) 0.0549(6) Uani d . 1
H H6 0.0241 0.1037 0.6262 0.066 Uiso calc R 1
C C8 -0.16496(15) 0.07358(8) 0.7651(7) 0.0621(7) Uani d . 1
H H8 -0.2149 0.0828 0.8566 0.075 Uiso calc R 1
O O2 0.1411(2) 0.05383(10) 0.3915(12) 0.0786(13) Uani d P 0.5

loop_
_atom_site_aniso_label
_atom_site_aniso_U_11
_atom_site_aniso_U_22
_atom_site_aniso_U_33
_atom_site_aniso_U_12
_atom_site_aniso_U_13
_atom_site_aniso_U_23
S1 0.0774(5) 0.0515(4) 0.0704(4) 0.0147(3) 0.0290(3) 0.0200(3)
C7 0.0714(17) 0.0464(13) 0.0713(19) 0.0173(12) -0.0099(14) -0.0128(14)
C3 0.0568(14) 0.0405(11) 0.0376(11) 0.0096(10) 0.0065(10) -0.0011(9)
C4 0.0537(14) 0.0557(14) 0.0511(16) 0.0064(11) 0.0068(10) -0.0078(11)
C5 0.0542(13) 0.0410(12) 0.0401(11) 0.0106(10) -0.0030(10) 0.0057(10)
C6 0.0603(15) 0.0390(12) 0.0655(15) 0.0042(11) -0.0133(12) 0.0022(11)
C8 0.0616(15) 0.0610(16) 0.0638(16) 0.0239(13) -0.0013(13) -0.0036(14)
O2 0.0474(18) 0.0475(18) 0.141(4) -0.0187(17) 0.013(2) 0.016(2)

loop_
_atom_type_symbol
_atom_type_description
_atom_type_scat_dispersion_real
_atom_type_scat_dispersion_imag
_atom_type_scat_source
C C 0.0033 0.0016 'International Tables Vol C Tables 4.2.6.8 and 6.1.1.4'
H H 0.0000 0.0000 'International Tables Vol C Tables 4.2.6.8 and 6.1.1.4'
O O 0.0106 0.0060 'International Tables Vol C Tables 4.2.6.8 and 6.1.1.4'
S S 0.1246 0.1234 'International Tables Vol C Tables 4.2.6.8 and 6.1.1.4'

loop_
_geom_angle_atom_site_label_1
_geom_angle_atom_site_label_2
_geom_angle_atom_site_label_3
_geom_angle_site_symmetry_1
_geom_angle_site_symmetry_3
_geom_angle
O2 S1 C3 . . 112.31(19)
O2 S1 C5 . . 111.47(19)
C3 S1 C5 . . 98.59(10)
C6 C7 C8 . . 120.3(2)
C6 C7 H7 . . 119.9
C8 C7 H7 . . 119.9
C4 C3 C5 . 2 119.9(2)
C4 C3 S1 . . 120.50(17)
C5 C3 S1 2 . 119.53(17)
C3 C4 C8 . 2 119.5(2)
C3 C4 H4 . . 120.3
C8 C4 H4 2 . 120.3
C6 C5 C3 . 2 120.0(2)
C6 C5 S1 . . 120.31(18)
C3 C5 S1 2 . 119.67(17)
C7 C6 C5 . . 120.0(2)
C7 C6 H6 . . 120.0
C5 C6 H6 . . 120.0
C7 C8 C4 . 2 120.3(2)
C7 C8 H8 . . 119.8
C4 C8 H8 2 . 119.8

loop_
_geom_bond_atom_site_label_1
_geom_bond_atom_site_label_2
_geom_bond_site_symmetry_2
_geom_bond_distance
S1 O2 . 1.311(3)
S1 C3 . 1.777(2)
S1 C5 . 1.778(2)
C7 C6 . 1.375(3)
C7 C8 . 1.379(4)
C7 H7 . 0.93
C3 C4 . 1.384(3)
C3 C5 2 1.392(3)
C4 C8 2 1.388(3)
C4 H4 . 0.93
C5 C6 . 1.381(3)
C5 C3 2 1.392(3)
C6 H6 . 0.93
C8 C4 2 1.388(3)
C8 H8 . 0.93
